data_1541240
loop_
_publ_author_name
'Mirmelstein, A.'
'Goshchitskii, B.'
'Podlesnyak, A.'
'Allenspach, P.'
'Lebedev, S.'
'Voronin, V.I.'
'Fischer, P.'
'Mesot, J.'
'Guillaume, M.'
'Staub, U.'
'Furrer, A.'

_publ_section_title
;
 Neutron scattering studies of crystal structure and crystalline electric
 field in high-Tc ErBa2Cu3O/x disordered by fast neutron irradiation
;
_journal_name_full 'Physica C (Amsterdam)'
_journal_page_first 337
_journal_page_last 343
_journal_volume 200
_journal_year 1992
_chemical_formula_sum 'Ba2 Cu3 Er O6.12'
_chemical_name_systematic 'Er Ba2 Cu3 O6.12'
_space_group_IT_number 47
_symmetry_space_group_name_Hall '-P 2 2'
_symmetry_space_group_name_H-M 'P m m m'
_cell_angle_alpha 90
_cell_angle_beta 90
_cell_angle_gamma 90
_cell_formula_units_Z 1
_cell_length_a 3.811
_cell_length_b 3.8793
_cell_length_c 11.639
_cell_volume 172.071
_citation_journal_id_ASTM PHYCE6
_cod_data_source_file Mirmelstein_PHYCE6_1992_1644.cif
_cod_data_source_block Ba2Cu3Er1O6.12
_cod_original_cell_volume 172.0711
_cod_original_formula_sum 'Ba2 Cu3 Er1 O6.12'
_cod_database_code 1541240

loop_
_symmetry_equiv_pos_as_xyz
x,y,z
-x,-y,z
x,-y,-z
-x,y,-z
-x,-y,-z
x,y,-z
-x,y,z
x,-y,z

loop_
_atom_site_label
_atom_site_type_symbol
_atom_site_fract_x
_atom_site_fract_y
_atom_site_fract_z
_atom_site_occupancy
_atom_site_U_iso_or_equiv
Cu2 Cu+1 0 0 0.3563 1 0.0
O2 O-2 0.5 0 0.3784 1 0.0
O5 O-2 0 0.5 0 0.006 0.0
Ba1 Ba+2 0.5 0.5 0.1838 1 0.0
O4 O-2 0.5 0 0 0.116 0.0
O3 O-2 0 0.5 0.3782 1 0.0
Er1 Er+3 0.5 0.5 0.5 1 0.0
O1 O-2 0 0 0.1594 1 0.0
Cu1 Cu+1 0 0 0 1 0.0
